data_4508773
loop_
_publ_author_name
'Zeng, He-Ping'
'OuYang, Xin-Hua'
'Wang, Ting-Ting'
'Yuan, Guo-Zan'
'Zhang, Guang-Hui'
'Zhang, Xin-min'

_publ_section_title
;
 Synthesis, Crystal Structure, and Prediction of Hole Mobilities of
 2,7&#x2018;-Ethylenebis(8-hydroxyquinoline)
;
_journal_issue 7
_journal_name_full 'Crystal Growth &amp; Design'
_journal_page_first 1697
_journal_paper_doi 10.1021/cg060197s
_journal_volume 6
_journal_year 2006
_chemical_formula_moiety 'C20 H14 N2 O2'
_chemical_formula_sum 'C20 H14 N2 O2'
_chemical_formula_weight 314.33
_chemical_name_systematic
; 
 ? 
;
_space_group_IT_number 2
_symmetry_cell_setting triclinic
_symmetry_space_group_name_Hall '-P 1'
_symmetry_space_group_name_H-M 'P -1'
_atom_sites_solution_hydrogens geom
_atom_sites_solution_primary direct
_atom_sites_solution_secondary difmap
_audit_creation_method SHELXL-97
_cell_angle_alpha 102.054(2)
_cell_angle_beta 95.030(2)
_cell_angle_gamma 109.753(2)
_cell_formula_units_Z 2
_cell_length_a 7.4730(10)
_cell_length_b 8.3233(11)
_cell_length_c 13.1239(17)
_cell_measurement_reflns_used 822
_cell_measurement_temperature 293(2)
_cell_measurement_theta_max 26.75
_cell_measurement_theta_min 2.69
_cell_volume 740.15(17)
_computing_cell_refinement 'Bruker SMART'
_computing_data_collection 'Bruker SMART'
_computing_data_reduction 'Bruker SAINT'
_computing_molecular_graphics 'Bruker SHELXTL'
_computing_publication_material 'Bruker SHELXTL'
_computing_structure_refinement 'SHELXL-97 (Sheldrick, 1997)'
_computing_structure_solution 'SHELXS-97 (Sheldrick, 1990)'
_diffrn_ambient_temperature 293(2)
_diffrn_measured_fraction_theta_full 0.988
_diffrn_measured_fraction_theta_max 0.988
_diffrn_measurement_device_type 'CCD area detector'
_diffrn_measurement_method 'phi and omega scans'
_diffrn_radiation_monochromator graphite
_diffrn_radiation_source 'fine-focus sealed tube'
_diffrn_radiation_type MoK\a
_diffrn_radiation_wavelength 0.71073
_diffrn_reflns_av_R_equivalents 0.0238
_diffrn_reflns_av_sigmaI/netI 0.0296
_diffrn_reflns_limit_h_max 9
_diffrn_reflns_limit_h_min -9
_diffrn_reflns_limit_k_max 10
_diffrn_reflns_limit_k_min -10
_diffrn_reflns_limit_l_max 16
_diffrn_reflns_limit_l_min -16
_diffrn_reflns_number 5877
_diffrn_reflns_theta_full 26.00
_diffrn_reflns_theta_max 26.00
_diffrn_reflns_theta_min 2.69
_exptl_absorpt_coefficient_mu 0.093
_exptl_absorpt_correction_T_max 0.9710
_exptl_absorpt_correction_T_min 0.9569
_exptl_absorpt_correction_type multi-scan
_exptl_absorpt_process_details 'SADABS (Sheldrick, 1996)'
_exptl_crystal_colour yellow
_exptl_crystal_density_diffrn 1.410
_exptl_crystal_density_method 'not measured'
_exptl_crystal_description block
_exptl_crystal_F_000 328
_exptl_crystal_size_max 0.48
_exptl_crystal_size_mid 0.39
_exptl_crystal_size_min 0.32
_refine_diff_density_max 0.155
_refine_diff_density_min -0.204
_refine_diff_density_rms 0.051
_refine_ls_extinction_coef 0.027(5)
_refine_ls_extinction_expression Fc^*^=kFc[1+0.001xFc^2^\l^3^/sin(2\q)]^-1/4^
_refine_ls_extinction_method SHELXL
_refine_ls_goodness_of_fit_ref 1.022
_refine_ls_hydrogen_treatment constr
_refine_ls_matrix_type full
_refine_ls_number_parameters 220
_refine_ls_number_reflns 2870
_refine_ls_number_restraints 0
_refine_ls_restrained_S_all 1.022
_refine_ls_R_factor_all 0.0656
_refine_ls_R_factor_gt 0.0427
_refine_ls_shift/su_max 0.000
_refine_ls_shift/su_mean 0.000
_refine_ls_structure_factor_coef Fsqd
_refine_ls_weighting_details 'calc w=1/[\s^2^(Fo^2^)+(0.0751P)^2^+0.0684P] where P=(Fo^2^+2Fc^2^)/3'
_refine_ls_weighting_scheme calc
_refine_ls_wR_factor_gt 0.1122
_refine_ls_wR_factor_ref 0.1308
_reflns_number_gt 1958
_reflns_number_total 2870
_reflns_threshold_expression >2sigma(I)
_cod_data_source_file cg060197ssup1.cif
_cod_data_source_block 03183m
_cod_depositor_comments
;
The following automatic conversions were performed:

'_symmetry_cell_setting' value 'Triclinic' changed to 'triclinic'
according to /home/saulius/struct/CIF-dictionaries/cif_core.dic
dictionary named 'cif_core.dic' version 2.4.2 from 2011-04-26.

Automatic conversion script
Id: cif_fix_values 1891 2012-01-12 08:04:46Z andrius 
;
_cod_original_cell_volume 740.14(17)
_cod_original_sg_symbol_H-M P-1
_cod_database_code 4508773

loop_
_symmetry_equiv_pos_as_xyz
'x, y, z'
'-x, -y, -z'

loop_
_atom_site_label
_atom_site_type_symbol
_atom_site_fract_x
_atom_site_fract_y
_atom_site_fract_z
_atom_site_U_iso_or_equiv
_atom_site_adp_type
_atom_site_occupancy
_atom_site_symmetry_multiplicity
_atom_site_calc_flag
_atom_site_refinement_flags
C1 C 0.9257(2) 0.54812(18) 0.15330(11) 0.0379(4) Uani 1 1 d .
H1 H 0.9960 0.5129 0.2003 0.045 Uiso 1 1 calc R
C2 C 0.9364(2) 0.71510(18) 0.18241(12) 0.0392(4) Uani 1 1 d .
H2 H 0.8695 0.7536 0.1357 0.047 Uiso 1 1 calc R
C3 C 1.0443(2) 0.84184(18) 0.28135(12) 0.0374(4) Uani 1 1 d .
C4 C 1.1478(2) 0.7949(2) 0.35913(13) 0.0474(4) Uani 1 1 d .
H4 H 1.1497 0.6813 0.3466 0.057 Uiso 1 1 calc R
C5 C 1.2430(2) 0.9144(2) 0.45079(13) 0.0493(4) Uani 1 1 d .
H5 H 1.3095 0.8825 0.5015 0.059 Uiso 1 1 calc R
C6 C 1.3367(3) 1.2201(2) 0.56360(13) 0.0527(4) Uani 1 1 d .
H6 H 1.4077 1.1971 0.6168 0.063 Uiso 1 1 calc R
C7 C 1.3244(3) 1.3826(2) 0.57612(14) 0.0594(5) Uani 1 1 d .
H7 H 1.3874 1.4697 0.6381 0.071 Uiso 1 1 calc R
C8 C 1.2187(3) 1.4202(2) 0.49755(13) 0.0555(5) Uani 1 1 d .
H8 H 1.2108 1.5315 0.5078 0.067 Uiso 1 1 calc R
C9 C 1.1270(2) 1.29492(19) 0.40604(12) 0.0460(4) Uani 1 1 d .
C10 C 1.1363(2) 1.12367(18) 0.38952(11) 0.0371(4) Uani 1 1 d .
C11 C 1.2425(2) 1.08759(19) 0.47043(12) 0.0404(4) Uani 1 1 d .
C12 C 0.8174(2) 0.41458(18) 0.05699(11) 0.0352(3) Uani 1 1 d .
C13 C 0.6947(2) 0.44568(19) -0.01918(12) 0.0404(4) Uani 1 1 d .
H13 H 0.6911 0.5584 -0.0097 0.049 Uiso 1 1 calc R
C14 C 0.5827(2) 0.3179(2) -0.10508(12) 0.0441(4) Uani 1 1 d .
H14 H 0.5030 0.3436 -0.1525 0.053 Uiso 1 1 calc R
C15 C 0.4687(2) 0.0019(2) -0.20627(13) 0.0487(4) Uani 1 1 d .
H15 H 0.3777 0.0156 -0.2533 0.058 Uiso 1 1 calc R
C16 C 0.4884(3) -0.1574(2) -0.21790(14) 0.0546(5) Uani 1 1 d .
H16 H 0.4104 -0.2536 -0.2724 0.066 Uiso 1 1 calc R
C17 C 0.6276(3) -0.1743(2) -0.14681(13) 0.0518(4) Uani 1 1 d .
H17 H 0.6424 -0.2828 -0.1574 0.062 Uiso 1 1 calc R
C18 C 0.8281(2) 0.24853(18) 0.03725(11) 0.0367(4) Uani 1 1 d .
C19 C 0.7156(2) 0.11257(18) -0.05267(11) 0.0364(3) Uani 1 1 d .
C20 C 0.5862(2) 0.14508(19) -0.12305(12) 0.0385(4) Uani 1 1 d .
N1 N 1.03837(17) 1.00313(15) 0.29683(9) 0.0380(3) Uani 1 1 d .
N2 N 0.7390(2) -0.04601(16) -0.06578(10) 0.0459(4) Uani 1 1 d .
O1 O 1.0233(2) 1.33232(16) 0.33027(9) 0.0708(4) Uani 1 1 d .
H1A H 0.9922 1.2524 0.2760 0.106 Uiso 1 1 calc R
O2 O 0.94964(17) 0.21287(14) 0.10469(8) 0.0523(4) Uani 1 1 d .
H2A H 0.9482 0.1131 0.0807 0.078 Uiso 1 1 calc R

loop_
_atom_site_aniso_label
_atom_site_aniso_U_11
_atom_site_aniso_U_22
_atom_site_aniso_U_33
_atom_site_aniso_U_23
_atom_site_aniso_U_13
_atom_site_aniso_U_12
C1 0.0435(8) 0.0315(7) 0.0400(8) 0.0075(6) 0.0066(7) 0.0164(6)
C2 0.0428(8) 0.0321(8) 0.0433(9) 0.0077(6) 0.0041(7) 0.0165(7)
C3 0.0397(8) 0.0291(7) 0.0441(9) 0.0087(6) 0.0074(7) 0.0137(6)
C4 0.0575(10) 0.0286(8) 0.0547(10) 0.0074(7) 0.0000(8) 0.0185(7)
C5 0.0578(10) 0.0411(9) 0.0500(10) 0.0119(7) -0.0028(8) 0.0222(8)
C6 0.0653(11) 0.0458(10) 0.0421(9) 0.0053(7) -0.0013(8) 0.0203(8)
C7 0.0787(13) 0.0415(10) 0.0460(10) -0.0033(8) 0.0008(9) 0.0178(9)
C8 0.0822(13) 0.0319(8) 0.0488(10) 0.0026(7) 0.0059(9) 0.0223(8)
C9 0.0638(10) 0.0325(8) 0.0428(9) 0.0080(7) 0.0070(8) 0.0204(8)
C10 0.0430(8) 0.0292(7) 0.0385(8) 0.0081(6) 0.0098(7) 0.0121(6)
C11 0.0451(9) 0.0342(8) 0.0414(9) 0.0095(6) 0.0072(7) 0.0139(7)
C12 0.0372(8) 0.0298(7) 0.0405(8) 0.0081(6) 0.0101(6) 0.0143(6)
C13 0.0442(8) 0.0306(8) 0.0496(9) 0.0086(7) 0.0072(7) 0.0187(7)
C14 0.0452(9) 0.0406(9) 0.0489(9) 0.0107(7) 0.0014(7) 0.0209(7)
C15 0.0491(9) 0.0449(9) 0.0462(9) 0.0072(7) -0.0001(7) 0.0146(8)
C16 0.0603(11) 0.0388(9) 0.0514(10) -0.0027(7) -0.0012(8) 0.0126(8)
C17 0.0674(11) 0.0293(8) 0.0536(10) 0.0022(7) 0.0051(9) 0.0175(8)
C18 0.0419(8) 0.0324(8) 0.0377(8) 0.0078(6) 0.0057(7) 0.0169(6)
C19 0.0418(8) 0.0291(7) 0.0388(8) 0.0067(6) 0.0093(6) 0.0139(6)
C20 0.0400(8) 0.0345(8) 0.0396(8) 0.0073(6) 0.0079(6) 0.0127(7)
N1 0.0448(7) 0.0279(6) 0.0408(7) 0.0062(5) 0.0054(6) 0.0146(5)
N2 0.0575(8) 0.0316(7) 0.0474(8) 0.0048(6) 0.0044(6) 0.0192(6)
O1 0.1203(12) 0.0423(7) 0.0511(8) 0.0015(5) -0.0122(7) 0.0443(8)
O2 0.0721(8) 0.0379(6) 0.0485(7) 0.0000(5) -0.0077(6) 0.0331(6)

loop_
_atom_type_symbol
_atom_type_description
_atom_type_scat_dispersion_real
_atom_type_scat_dispersion_imag
_atom_type_scat_source
C C 0.0033 0.0016 'International Tables Vol C Tables 4.2.6.8 and 6.1.1.4'
H H 0.0000 0.0000 'International Tables Vol C Tables 4.2.6.8 and 6.1.1.4'
N N 0.0061 0.0033 'International Tables Vol C Tables 4.2.6.8 and 6.1.1.4'
O O 0.0106 0.0060 'International Tables Vol C Tables 4.2.6.8 and 6.1.1.4'

loop_
_geom_angle_atom_site_label_1
_geom_angle_atom_site_label_2
_geom_angle_atom_site_label_3
_geom_angle
C2 C1 C12 127.85(14)
C2 C1 H1 116.1
C12 C1 H1 116.1
C1 C2 C3 125.29(14)
C1 C2 H2 117.4
C3 C2 H2 117.4
N1 C3 C4 121.42(13)
N1 C3 C2 116.87(13)
C4 C3 C2 121.69(13)
C5 C4 C3 120.19(14)
C5 C4 H4 119.9
C3 C4 H4 119.9
C4 C5 C11 120.48(14)
C4 C5 H5 119.8
C11 C5 H5 119.8
C7 C6 C11 119.99(15)
C7 C6 H6 120.0
C11 C6 H6 120.0
C6 C7 C8 121.10(15)
C6 C7 H7 119.5
C8 C7 H7 119.5
C9 C8 C7 120.24(15)
C9 C8 H8 119.9
C7 C8 H8 119.9
O1 C9 C8 119.85(14)
O1 C9 C10 119.57(13)
C8 C9 C10 120.57(15)
N1 C10 C11 124.04(13)
N1 C10 C9 117.62(13)
C11 C10 C9 118.33(13)
C6 C11 C10 119.77(14)
C6 C11 C5 124.34(14)
C10 C11 C5 115.88(13)
C18 C12 C13 117.16(13)
C18 C12 C1 120.35(13)
C13 C12 C1 122.48(13)
C14 C13 C12 122.66(13)
C14 C13 H13 118.7
C12 C13 H13 118.7
C13 C14 C20 120.36(14)
C13 C14 H14 119.8
C20 C14 H14 119.8
C16 C15 C20 119.68(15)
C16 C15 H15 120.2
C20 C15 H15 120.2
C15 C16 C17 119.10(15)
C15 C16 H16 120.4
C17 C16 H16 120.4
N2 C17 C16 124.00(15)
N2 C17 H17 118.0
C16 C17 H17 118.0
O2 C18 C12 120.00(12)
O2 C18 C19 118.35(12)
C12 C18 C19 121.64(13)
N2 C19 C20 123.37(13)
N2 C19 C18 117.07(13)
C20 C19 C18 119.56(12)
C15 C20 C19 116.92(13)
C15 C20 C14 124.64(14)
C19 C20 C14 118.43(13)
C3 N1 C10 117.99(12)
C17 N2 C19 116.79(14)
C9 O1 H1A 109.5
C18 O2 H2A 109.5

loop_
_geom_bond_atom_site_label_1
_geom_bond_atom_site_label_2
_geom_bond_distance
C1 C2 1.335(2)
C1 C12 1.454(2)
C1 H1 0.9300
C2 C3 1.456(2)
C2 H2 0.9300
C3 N1 1.3317(17)
C3 C4 1.423(2)
C4 C5 1.347(2)
C4 H4 0.9300
C5 C11 1.412(2)
C5 H5 0.9300
C6 C7 1.363(2)
C6 C11 1.403(2)
C6 H6 0.9300
C7 C8 1.395(2)
C7 H7 0.9300
C8 C9 1.360(2)
C8 H8 0.9300
C9 O1 1.3579(19)
C9 C10 1.423(2)
C10 N1 1.3638(18)
C10 C11 1.412(2)
C12 C18 1.3830(19)
C12 C13 1.419(2)
C13 C14 1.355(2)
C13 H13 0.9300
C14 C20 1.4176(19)
C14 H14 0.9300
C15 C16 1.362(2)
C15 C20 1.402(2)
C15 H15 0.9300
C16 C17 1.398(2)
C16 H16 0.9300
C17 N2 1.3167(19)
C17 H17 0.9300
C18 O2 1.3591(17)
C18 C19 1.416(2)
C19 N2 1.3670(18)
C19 C20 1.409(2)
O1 H1A 0.8200
O2 H2A 0.8200

loop_
_geom_hbond_atom_site_label_D
_geom_hbond_atom_site_label_H
_geom_hbond_atom_site_label_A
_geom_hbond_distance_DH
_geom_hbond_distance_HA
_geom_hbond_distance_DA
_geom_hbond_angle_DHA
_geom_hbond_site_symmetry_A
O1 H1A N1 0.82 2.28 2.7253(16) 114.5 .
O1 H1A O2 0.82 2.18 2.8585(16) 140.0 1_565
O2 H2A N2 0.82 2.21 2.6838(16) 116.6 .
O2 H2A N2 0.82 2.60 3.1147(17) 122.6 2_755

loop_
_geom_torsion_atom_site_label_1
_geom_torsion_atom_site_label_2
_geom_torsion_atom_site_label_3
_geom_torsion_atom_site_label_4
_geom_torsion
C12 C1 C2 C3 178.51(14)
C1 C2 C3 N1 179.97(14)
C1 C2 C3 C4 -1.4(2)
N1 C3 C4 C5 -0.1(2)
C2 C3 C4 C5 -178.65(15)
C3 C4 C5 C11 -0.5(3)
C11 C6 C7 C8 0.1(3)
C6 C7 C8 C9 -0.6(3)
C7 C8 C9 O1 179.52(17)
C7 C8 C9 C10 0.5(3)
O1 C9 C10 N1 -0.2(2)
C8 C9 C10 N1 178.84(15)
O1 C9 C10 C11 -178.90(15)
C8 C9 C10 C11 0.1(2)
C7 C6 C11 C10 0.5(3)
C7 C6 C11 C5 -178.59(17)
N1 C10 C11 C6 -179.27(14)
C9 C10 C11 C6 -0.6(2)
N1 C10 C11 C5 -0.1(2)
C9 C10 C11 C5 178.56(14)
C4 C5 C11 C6 179.73(16)
C4 C5 C11 C10 0.6(2)
C2 C1 C12 C18 177.51(15)
C2 C1 C12 C13 -3.7(2)
C18 C12 C13 C14 3.8(2)
C1 C12 C13 C14 -175.00(14)
C12 C13 C14 C20 -0.9(2)
C20 C15 C16 C17 -0.6(3)
C15 C16 C17 N2 2.3(3)
C13 C12 C18 O2 176.99(13)
C1 C12 C18 O2 -4.2(2)
C13 C12 C18 C19 -2.6(2)
C1 C12 C18 C19 176.20(13)
O2 C18 C19 N2 -0.6(2)
C12 C18 C19 N2 179.05(13)
O2 C18 C19 C20 179.05(13)
C12 C18 C19 C20 -1.3(2)
C16 C15 C20 C19 -2.3(2)
C16 C15 C20 C14 178.00(15)
N2 C19 C20 C15 4.2(2)
C18 C19 C20 C15 -175.47(13)
N2 C19 C20 C14 -176.16(13)
C18 C19 C20 C14 4.2(2)
C13 C14 C20 C15 176.50(15)
C13 C14 C20 C19 -3.2(2)
C4 C3 N1 C10 0.6(2)
C2 C3 N1 C10 179.20(13)
C11 C10 N1 C3 -0.5(2)
C9 C10 N1 C3 -179.15(13)
C16 C17 N2 C19 -0.6(3)
C20 C19 N2 C17 -2.7(2)
C18 C19 N2 C17 176.95(14)
